data_7035362
loop_
_publ_author_name
'Alwaaly, Ahmed'
'Clegg, William'
'Harrington, Ross W.'
'Petrou, Athinoula L.'
'Henderson, Richard A.'

_publ_section_title
;
 Mechanism of proton transfer to coordinated thiolates: encapsulation of
 acid stabilizes precursor intermediate.
;
_journal_issue 26
_journal_name_full 'Dalton transactions (Cambridge, England : 2003)'
_journal_page_first 11977
_journal_page_last 11983
_journal_paper_doi 10.1039/c5dt01716e
_journal_volume 44
_journal_year 2015
_chemical_formula_moiety 'C40 H34 Ni P3 S +,C24 H20 B -,C4 H8 O'
_chemical_formula_sum 'C68 H62 B Ni O P3 S'
_chemical_formula_weight 1089.66
_space_group_crystal_system triclinic
_space_group_IT_number 2
_space_group_name_Hall '-P 1'
_space_group_name_H-M_alt 'P -1'
_symmetry_space_group_name_Hall '-P 1'
_symmetry_space_group_name_H-M 'P -1'
_atom_sites_solution_hydrogens geom
_atom_sites_solution_primary direct
_atom_sites_solution_secondary difmap
_audit_creation_method SHELXL-2014/7
_audit_update_record
;
2015-01-10 deposited with the CCDC.
2015-06-08 downloaded from the CCDC.
;
_cell_angle_alpha 79.270(3)
_cell_angle_beta 73.939(3)
_cell_angle_gamma 68.720(3)
_cell_formula_units_Z 2
_cell_length_a 11.3585(4)
_cell_length_b 14.9357(5)
_cell_length_c 19.0458(8)
_cell_measurement_reflns_used 15238
_cell_measurement_temperature 150(2)
_cell_measurement_theta_max 29.28
_cell_measurement_theta_min 2.79
_cell_volume 2879.9(2)
_computing_cell_refinement
;
CrysAlisPro, Agilent Technologies,
Version 1.171.34.49 (release 20-01-2011 CrysAlis171 .NET)
(compiled Jan 20 2011,15:58:25)
;
_computing_data_collection
;
CrysAlisPro, Agilent Technologies,
Version 1.171.34.49 (release 20-01-2011 CrysAlis171 .NET)
(compiled Jan 20 2011,15:58:25)
;
_computing_data_reduction
;
CrysAlisPro, Agilent Technologies,
Version 1.171.34.49 (release 20-01-2011 CrysAlis171 .NET)
(compiled Jan 20 2011,15:58:25)
;
_computing_molecular_graphics 'Bruker SHELXTL'
_computing_publication_material 'SHELXL-2014 and local programs'
_computing_structure_refinement SHELXL-2014/7
_computing_structure_solution 'Bruker SHELXTL'
_diffrn_ambient_temperature 150(2)
_diffrn_detector_area_resol_mean 10.3968
_diffrn_measured_fraction_theta_full 0.998
_diffrn_measured_fraction_theta_max 0.993
_diffrn_measurement_device_type 'Oxford Diffraction Gemini A Ultra'
_diffrn_measurement_method '\w scans'
_diffrn_radiation_type MoK\a
_diffrn_radiation_wavelength 0.71073
_diffrn_reflns_av_R_equivalents 0.0335
_diffrn_reflns_av_unetI/netI 0.0348
_diffrn_reflns_laue_measured_fraction_full 0.998
_diffrn_reflns_laue_measured_fraction_max 0.993
_diffrn_reflns_limit_h_max 14
_diffrn_reflns_limit_h_min -13
_diffrn_reflns_limit_k_max 18
_diffrn_reflns_limit_k_min -18
_diffrn_reflns_limit_l_max 23
_diffrn_reflns_limit_l_min -23
_diffrn_reflns_number 44424
_diffrn_reflns_point_group_measured_fraction_full 0.998
_diffrn_reflns_point_group_measured_fraction_max 0.993
_diffrn_reflns_theta_full 25.242
_diffrn_reflns_theta_max 26.366
_diffrn_reflns_theta_min 2.791
_diffrn_source 'Enhance (Mo) X-ray Source'
_exptl_absorpt_coefficient_mu 0.499
_exptl_absorpt_correction_T_max 0.95
_exptl_absorpt_correction_T_min 0.87
_exptl_absorpt_correction_type multi-scan
_exptl_absorpt_process_details
;
CrysAlisPro, Agilent Technologies,
Version 1.171.34.49 (release 20-01-2011 CrysAlis171 .NET)
(compiled Jan 20 2011,15:58:25)
Empirical absorption correction using spherical harmonics,
 implemented in SCALE3 ABSPACK scaling algorithm.
;
_exptl_crystal_colour red
_exptl_crystal_density_diffrn 1.257
_exptl_crystal_density_method 'not measured'
_exptl_crystal_description plate
_exptl_crystal_F_000 1144
_exptl_crystal_recrystallization_method 'Re-crystallisation from solvent: THF and methanol'
_exptl_crystal_size_max 0.300
_exptl_crystal_size_mid 0.300
_exptl_crystal_size_min 0.100
_refine_diff_density_max 0.919
_refine_diff_density_min -0.569
_refine_diff_density_rms 0.051
_refine_ls_extinction_method none
_refine_ls_goodness_of_fit_ref 1.021
_refine_ls_hydrogen_treatment constr
_refine_ls_matrix_type full
_refine_ls_number_parameters 631
_refine_ls_number_reflns 11699
_refine_ls_number_restraints 0
_refine_ls_restrained_S_all 1.021
_refine_ls_R_factor_all 0.0505
_refine_ls_R_factor_gt 0.0377
_refine_ls_shift/su_max 0.001
_refine_ls_shift/su_mean 0.000
_refine_ls_structure_factor_coef Fsqd
_refine_ls_weighting_details 'w=1/[\s^2^(Fo^2^)+(0.0393P)^2^+1.7849P] where P=(Fo^2^+2Fc^2^)/3'
_refine_ls_weighting_scheme calc
_refine_ls_wR_factor_gt 0.0873
_refine_ls_wR_factor_ref 0.0939
_reflns_Friedel_coverage 0.000
_reflns_number_gt 9626
_reflns_number_total 11699
_reflns_threshold_expression 'I > 2\s(I)'
_cod_data_source_file c5dt01716e2.cif
_cod_data_source_block rah209
_cod_depositor_comments 'Adding full bibliography for 7035360--7035362.cif.'
_cod_database_code 7035362
_shelx_shelxl_version_number 2014/7
_shelx_space_group_comment
;
The symmetry employed for this shelxl refinement is uniquely defined
by the following loop, which should always be used as a source of
symmetry information in preference to the above space-group names.
They are only intended as comments.
;
_shelx_estimated_absorpt_t_min 0.865
_shelx_estimated_absorpt_t_max 0.952

loop_
_space_group_symop_operation_xyz
'x, y, z'
'-x, -y, -z'

loop_
_atom_site_label
_atom_site_type_symbol
_atom_site_fract_x
_atom_site_fract_y
_atom_site_fract_z
_atom_site_U_iso_or_equiv
_atom_site_adp_type
_atom_site_occupancy
_atom_site_site_symmetry_order
_atom_site_calc_flag
_atom_site_refinement_flags_posn
_atom_site_refinement_flags_adp
Ni Ni 0.74464(2) 0.28268(2) 0.77190(2) 0.02093(7) Uani 1 1 d . .
P1 P 0.76740(5) 0.41561(4) 0.79022(3) 0.02466(12) Uani 1 1 d . .
P2 P 0.92241(5) 0.26583(3) 0.69200(3) 0.02106(11) Uani 1 1 d . .
P3 P 0.72910(5) 0.16926(3) 0.71960(3) 0.02008(11) Uani 1 1 d . .
C1 C 0.65107(19) 0.51972(14) 0.75251(12) 0.0295(5) Uani 1 1 d . .
C2 C 0.5246(2) 0.52238(18) 0.7639(2) 0.0664(9) Uani 1 1 d . .
H2 H 0.4987 0.4701 0.7916 0.080 Uiso 1 1 calc R U
C3 C 0.4360(3) 0.6007(2) 0.7351(2) 0.0838(12) Uani 1 1 d . .
H3 H 0.3486 0.6028 0.7439 0.101 Uiso 1 1 calc R U
C4 C 0.4734(3) 0.67644(19) 0.69330(18) 0.0580(8) Uani 1 1 d . .
H4 H 0.4135 0.7286 0.6709 0.070 Uiso 1 1 calc R U
C5 C 0.5963(2) 0.67516(18) 0.68476(15) 0.0513(7) Uani 1 1 d . .
H5 H 0.6213 0.7285 0.6587 0.062 Uiso 1 1 calc R U
C6 C 0.6856(2) 0.59673(16) 0.71375(14) 0.0420(6) Uani 1 1 d . .
H6 H 0.7719 0.5963 0.7067 0.050 Uiso 1 1 calc R U
C7 C 0.7570(2) 0.43475(15) 0.88316(12) 0.0300(5) Uani 1 1 d . .
C8 C 0.6552(2) 0.50624(17) 0.92049(13) 0.0390(5) Uani 1 1 d . .
H8 H 0.5880 0.5478 0.8973 0.047 Uiso 1 1 calc R U
C9 C 0.6518(3) 0.51678(19) 0.99194(15) 0.0487(7) Uani 1 1 d . .
H9 H 0.5815 0.5654 1.0179 0.058 Uiso 1 1 calc R U
C10 C 0.7484(3) 0.4581(2) 1.02525(14) 0.0496(6) Uani 1 1 d . .
H10 H 0.7453 0.4663 1.0741 0.060 Uiso 1 1 calc R U
C11 C 0.8502(3) 0.38710(19) 0.98865(14) 0.0475(6) Uani 1 1 d . .
H11 H 0.9180 0.3469 1.0118 0.057 Uiso 1 1 calc R U
C12 C 0.8537(2) 0.37443(17) 0.91808(13) 0.0396(5) Uani 1 1 d . .
H12 H 0.9227 0.3241 0.8933 0.048 Uiso 1 1 calc R U
C13 C 0.92778(18) 0.42093(14) 0.73791(12) 0.0279(4) Uani 1 1 d . .
H13A H 0.9268 0.4886 0.7285 0.033 Uiso 1 1 calc R U
H13B H 0.9946 0.3834 0.7660 0.033 Uiso 1 1 calc R U
C14 C 0.95828(19) 0.37846(14) 0.66557(11) 0.0274(4) Uani 1 1 d . .
H14A H 1.0506 0.3663 0.6402 0.033 Uiso 1 1 calc R U
H14B H 0.9032 0.4225 0.6327 0.033 Uiso 1 1 calc R U
C15 C 1.05463(19) 0.18533(13) 0.73266(11) 0.0259(4) Uani 1 1 d . .
C16 C 1.1816(2) 0.16300(17) 0.69166(14) 0.0384(5) Uani 1 1 d . .
H16 H 1.1995 0.1928 0.6431 0.046 Uiso 1 1 calc R U
C17 C 1.2818(2) 0.0980(2) 0.72086(18) 0.0552(7) Uani 1 1 d . .
H17 H 1.3685 0.0829 0.6926 0.066 Uiso 1 1 calc R U
C18 C 1.2557(3) 0.05518(19) 0.7908(2) 0.0635(9) Uani 1 1 d . .
H18 H 1.3248 0.0095 0.8106 0.076 Uiso 1 1 calc R U
C19 C 1.1309(3) 0.07739(19) 0.83289(17) 0.0579(8) Uani 1 1 d . .
H19 H 1.1142 0.0479 0.8816 0.070 Uiso 1 1 calc R U
C20 C 1.0294(2) 0.14313(16) 0.80389(13) 0.0378(5) Uani 1 1 d . .
H20 H 0.9430 0.1591 0.8328 0.045 Uiso 1 1 calc R U
C21 C 0.93067(19) 0.20663(15) 0.61485(11) 0.0281(4) Uani 1 1 d . .
H21A H 0.8762 0.2517 0.5821 0.034 Uiso 1 1 calc R U
H21B H 1.0212 0.1821 0.5861 0.034 Uiso 1 1 calc R U
C22 C 0.87933(18) 0.12383(14) 0.64975(11) 0.0270(4) Uani 1 1 d . .
H22A H 0.9449 0.0721 0.6727 0.032 Uiso 1 1 calc R U
H22B H 0.8617 0.0965 0.6117 0.032 Uiso 1 1 calc R U
C23 C 0.7113(2) 0.05949(14) 0.77310(11) 0.0266(4) Uani 1 1 d . .
C24 C 0.8117(3) -0.00072(17) 0.80578(15) 0.0485(6) Uani 1 1 d . .
H24 H 0.8866 0.0168 0.7997 0.058 Uiso 1 1 calc R U
C25 C 0.8035(3) -0.08527(19) 0.84680(16) 0.0581(8) Uani 1 1 d . .
H25 H 0.8728 -0.1258 0.8688 0.070 Uiso 1 1 calc R U
C26 C 0.6965(3) -0.11118(17) 0.85606(13) 0.0444(6) Uani 1 1 d . .
H26 H 0.6904 -0.1689 0.8853 0.053 Uiso 1 1 calc R U
C27 C 0.5983(2) -0.05440(15) 0.82345(13) 0.0384(5) Uani 1 1 d . .
H27 H 0.5244 -0.0731 0.8293 0.046 Uiso 1 1 calc R U
C28 C 0.6059(2) 0.03095(14) 0.78154(12) 0.0324(5) Uani 1 1 d . .
H28 H 0.5373 0.0699 0.7585 0.039 Uiso 1 1 calc R U
C29 C 0.60155(18) 0.21853(13) 0.66887(10) 0.0225(4) Uani 1 1 d . .
C30 C 0.6068(2) 0.17566(15) 0.60891(12) 0.0307(5) Uani 1 1 d . .
H30 H 0.6759 0.1182 0.5952 0.037 Uiso 1 1 calc R U
C31 C 0.5119(2) 0.21635(17) 0.56900(13) 0.0402(5) Uani 1 1 d . .
H31 H 0.5162 0.1871 0.5277 0.048 Uiso 1 1 calc R U
C32 C 0.4108(2) 0.29943(16) 0.58925(14) 0.0408(6) Uani 1 1 d . .
H32 H 0.3456 0.3271 0.5619 0.049 Uiso 1 1 calc R U
C33 C 0.4043(2) 0.34189(16) 0.64837(14) 0.0411(6) Uani 1 1 d . .
H33 H 0.3340 0.3986 0.6625 0.049 Uiso 1 1 calc R U
C34 C 0.5003(2) 0.30237(14) 0.68797(12) 0.0315(5) Uani 1 1 d . .
H34 H 0.4964 0.3330 0.7284 0.038 Uiso 1 1 calc R U
S S 0.59398(5) 0.29251(4) 0.87185(3) 0.03205(13) Uani 1 1 d . .
C35 C 0.47087(19) 0.23786(14) 0.87649(12) 0.0298(5) Uani 1 1 d . .
H35A H 0.4923 0.2071 0.8301 0.036 Uiso 1 1 calc R U
C36 C 0.3394(2) 0.31673(15) 0.88280(14) 0.0386(5) Uani 1 1 d . .
H36A H 0.3421 0.3640 0.8389 0.046 Uiso 1 1 calc R U
H36B H 0.3208 0.3511 0.9264 0.046 Uiso 1 1 calc R U
C37 C 0.2309(2) 0.27621(17) 0.88961(15) 0.0438(6) Uani 1 1 d . .
H37A H 0.1466 0.3293 0.8955 0.053 Uiso 1 1 calc R U
H37B H 0.2451 0.2468 0.8442 0.053 Uiso 1 1 calc R U
C38 C 0.2265(2) 0.20110(17) 0.95470(14) 0.0438(6) Uani 1 1 d . .
H38A H 0.1591 0.1730 0.9563 0.053 Uiso 1 1 calc R U
H38B H 0.2031 0.2320 1.0006 0.053 Uiso 1 1 calc R U
C39 C 0.3573(2) 0.12158(17) 0.94944(13) 0.0407(6) Uani 1 1 d . .
H39A H 0.3752 0.0859 0.9067 0.049 Uiso 1 1 calc R U
H39B H 0.3537 0.0756 0.9941 0.049 Uiso 1 1 calc R U
C40 C 0.4676(2) 0.16075(16) 0.94140(12) 0.0362(5) Uani 1 1 d . .
H40A H 0.5513 0.1071 0.9342 0.043 Uiso 1 1 calc R U
H40B H 0.4562 0.1888 0.9870 0.043 Uiso 1 1 calc R U
B B 0.9842(2) 0.26845(15) 0.37473(12) 0.0218(4) Uani 1 1 d . .
C41 C 1.12490(18) 0.21321(13) 0.39768(10) 0.0218(4) Uani 1 1 d . .
C42 C 1.16231(19) 0.23512(15) 0.45458(11) 0.0281(4) Uani 1 1 d . .
H42 H 1.1047 0.2879 0.4815 0.034 Uiso 1 1 calc R U
C43 C 1.2805(2) 0.18293(17) 0.47361(12) 0.0365(5) Uani 1 1 d . .
H43 H 1.3011 0.1999 0.5133 0.044 Uiso 1 1 calc R U
C44 C 1.3675(2) 0.10712(16) 0.43526(13) 0.0365(5) Uani 1 1 d . .
H44 H 1.4485 0.0719 0.4476 0.044 Uiso 1 1 calc R U
C45 C 1.3347(2) 0.08326(15) 0.37854(13) 0.0352(5) Uani 1 1 d . .
H45 H 1.3941 0.0315 0.3511 0.042 Uiso 1 1 calc R U
C46 C 1.21578(19) 0.13417(14) 0.36109(12) 0.0281(4) Uani 1 1 d . .
H46 H 1.1949 0.1147 0.3227 0.034 Uiso 1 1 calc R U
C47 C 0.88558(18) 0.34840(13) 0.43219(10) 0.0232(4) Uani 1 1 d . .
C48 C 0.9198(2) 0.42554(14) 0.44246(12) 0.0293(4) Uani 1 1 d . .
H48 H 1.0014 0.4307 0.4155 0.035 Uiso 1 1 calc R U
C49 C 0.8402(2) 0.49456(14) 0.49012(12) 0.0339(5) Uani 1 1 d . .
H49 H 0.8685 0.5447 0.4960 0.041 Uiso 1 1 calc R U
C50 C 0.7199(2) 0.49036(15) 0.52911(12) 0.0367(5) Uani 1 1 d . .
H50 H 0.6655 0.5365 0.5627 0.044 Uiso 1 1 calc R U
C51 C 0.6799(2) 0.41817(15) 0.51842(12) 0.0358(5) Uani 1 1 d . .
H51 H 0.5960 0.4160 0.5434 0.043 Uiso 1 1 calc R U
C52 C 0.76173(19) 0.34837(14) 0.47131(11) 0.0283(4) Uani 1 1 d . .
H52 H 0.7322 0.2988 0.4655 0.034 Uiso 1 1 calc R U
C53 C 0.99906(19) 0.32745(13) 0.29244(11) 0.0248(4) Uani 1 1 d . .
C54 C 1.1115(2) 0.30936(15) 0.23671(12) 0.0328(5) Uani 1 1 d . .
H54 H 1.1888 0.2616 0.2467 0.039 Uiso 1 1 calc R U
C55 C 1.1152(3) 0.35862(17) 0.16664(13) 0.0420(6) Uani 1 1 d . .
H55 H 1.1942 0.3441 0.1303 0.050 Uiso 1 1 calc R U
C56 C 1.0055(3) 0.42792(16) 0.14998(13) 0.0424(6) Uani 1 1 d . .
H56 H 1.0073 0.4610 0.1022 0.051 Uiso 1 1 calc R U
C57 C 0.8933(2) 0.44845(17) 0.20362(14) 0.0416(6) Uani 1 1 d . .
H57 H 0.8166 0.4964 0.1931 0.050 Uiso 1 1 calc R U
C58 C 0.8908(2) 0.40001(15) 0.27299(12) 0.0334(5) Uani 1 1 d . .
H58 H 0.8118 0.4167 0.3092 0.040 Uiso 1 1 calc R U
C59 C 0.92113(18) 0.18444(13) 0.37723(11) 0.0235(4) Uani 1 1 d . .
C60 C 0.8726(2) 0.17217(14) 0.32175(13) 0.0328(5) Uani 1 1 d . .
H60 H 0.8801 0.2125 0.2770 0.039 Uiso 1 1 calc R U
C61 C 0.8130(2) 0.10283(15) 0.32895(14) 0.0395(5) Uani 1 1 d . .
H61 H 0.7817 0.0966 0.2894 0.047 Uiso 1 1 calc R U
C62 C 0.7995(2) 0.04352(14) 0.39314(14) 0.0353(5) Uani 1 1 d . .
H62 H 0.7565 -0.0022 0.3988 0.042 Uiso 1 1 calc R U
C63 C 0.8494(2) 0.05148(14) 0.44926(12) 0.0319(5) Uani 1 1 d . .
H63 H 0.8425 0.0102 0.4935 0.038 Uiso 1 1 calc R U
C64 C 0.9095(2) 0.11988(14) 0.44073(11) 0.0275(4) Uani 1 1 d . .
H64 H 0.9445 0.1234 0.4796 0.033 Uiso 1 1 calc R U

loop_
_atom_site_aniso_label
_atom_site_aniso_U_11
_atom_site_aniso_U_22
_atom_site_aniso_U_33
_atom_site_aniso_U_23
_atom_site_aniso_U_13
_atom_site_aniso_U_12
Ni 0.01806(13) 0.02345(13) 0.02248(14) -0.00637(9) 0.00056(10) -0.01005(10)
P1 0.0185(2) 0.0256(3) 0.0319(3) -0.0091(2) -0.0004(2) -0.0104(2)
P2 0.0171(2) 0.0248(2) 0.0207(3) -0.00335(19) -0.00164(19) -0.00756(19)
P3 0.0190(2) 0.0212(2) 0.0215(3) -0.00346(18) -0.00520(19) -0.00710(19)
C1 0.0227(10) 0.0268(10) 0.0401(12) -0.0117(9) -0.0040(9) -0.0076(8)
C2 0.0341(14) 0.0331(13) 0.139(3) 0.0039(15) -0.0337(17) -0.0146(11)
C3 0.0414(16) 0.0425(16) 0.179(4) 0.0048(19) -0.053(2) -0.0133(13)
C4 0.0410(15) 0.0418(15) 0.088(2) -0.0027(14) -0.0303(15) -0.0006(12)
C5 0.0399(14) 0.0430(14) 0.0596(17) 0.0107(12) -0.0066(12) -0.0115(11)
C6 0.0282(12) 0.0414(13) 0.0551(16) 0.0063(11) -0.0085(11) -0.0160(10)
C7 0.0274(11) 0.0351(11) 0.0345(12) -0.0127(9) 0.0006(9) -0.0195(9)
C8 0.0310(12) 0.0449(13) 0.0437(14) -0.0180(10) -0.0003(10) -0.0150(10)
C9 0.0421(14) 0.0593(16) 0.0494(16) -0.0318(13) 0.0099(12) -0.0245(12)
C10 0.0591(17) 0.0648(17) 0.0375(14) -0.0174(12) -0.0049(13) -0.0333(14)
C11 0.0502(15) 0.0580(16) 0.0425(15) -0.0118(12) -0.0148(12) -0.0208(13)
C12 0.0373(13) 0.0441(13) 0.0419(14) -0.0139(10) -0.0086(11) -0.0141(10)
C13 0.0194(10) 0.0279(10) 0.0382(12) -0.0056(8) -0.0023(9) -0.0118(8)
C14 0.0222(10) 0.0277(10) 0.0316(11) 0.0028(8) -0.0034(8) -0.0120(8)
C15 0.0259(10) 0.0243(10) 0.0325(11) -0.0055(8) -0.0126(9) -0.0084(8)
C16 0.0248(11) 0.0466(13) 0.0476(14) -0.0162(11) -0.0106(10) -0.0085(10)
C17 0.0311(13) 0.0589(17) 0.080(2) -0.0241(15) -0.0270(14) -0.0014(12)
C18 0.0550(18) 0.0427(15) 0.109(3) -0.0061(16) -0.0601(19) -0.0053(13)
C19 0.083(2) 0.0519(16) 0.0620(18) 0.0190(13) -0.0516(17) -0.0350(15)
C20 0.0438(13) 0.0420(13) 0.0373(13) 0.0045(10) -0.0199(11) -0.0215(11)
C21 0.0211(10) 0.0403(12) 0.0221(10) -0.0076(8) -0.0026(8) -0.0087(9)
C22 0.0176(9) 0.0311(10) 0.0303(11) -0.0131(8) -0.0046(8) -0.0015(8)
C23 0.0319(11) 0.0259(10) 0.0256(11) -0.0032(8) -0.0088(9) -0.0116(8)
C24 0.0534(16) 0.0428(14) 0.0595(17) 0.0142(12) -0.0324(13) -0.0225(12)
C25 0.0682(19) 0.0464(15) 0.0651(19) 0.0214(13) -0.0383(16) -0.0211(14)
C26 0.0572(16) 0.0335(12) 0.0374(14) 0.0050(10) -0.0075(12) -0.0156(11)
C27 0.0342(12) 0.0319(11) 0.0457(14) -0.0054(10) 0.0020(10) -0.0143(10)
C28 0.0290(11) 0.0272(10) 0.0376(13) -0.0027(9) -0.0058(9) -0.0069(9)
C29 0.0210(9) 0.0239(9) 0.0245(10) 0.0028(7) -0.0061(8) -0.0114(8)
C30 0.0283(11) 0.0335(11) 0.0343(12) -0.0034(9) -0.0108(9) -0.0121(9)
C31 0.0431(14) 0.0490(14) 0.0412(14) 0.0004(10) -0.0224(11) -0.0229(11)
C32 0.0376(13) 0.0390(13) 0.0542(16) 0.0176(11) -0.0290(12) -0.0194(11)
C33 0.0308(12) 0.0306(12) 0.0559(16) 0.0070(10) -0.0151(11) -0.0045(9)
C34 0.0291(11) 0.0282(11) 0.0336(12) -0.0007(9) -0.0081(9) -0.0058(9)
S 0.0309(3) 0.0389(3) 0.0307(3) -0.0158(2) 0.0085(2) -0.0220(2)
C35 0.0269(11) 0.0327(11) 0.0319(12) -0.0088(9) 0.0001(9) -0.0145(9)
C36 0.0325(12) 0.0308(11) 0.0477(14) -0.0093(10) 0.0007(10) -0.0094(9)
C37 0.0271(12) 0.0460(14) 0.0574(16) -0.0096(11) -0.0051(11) -0.0120(10)
C38 0.0341(13) 0.0506(14) 0.0495(15) -0.0123(11) 0.0064(11) -0.0252(11)
C39 0.0460(14) 0.0431(13) 0.0350(13) -0.0039(10) 0.0014(11) -0.0250(11)
C40 0.0359(12) 0.0395(12) 0.0332(12) -0.0045(9) -0.0021(10) -0.0164(10)
B 0.0203(10) 0.0235(10) 0.0244(11) -0.0003(8) -0.0079(9) -0.0092(9)
C41 0.0224(10) 0.0233(9) 0.0219(10) 0.0033(7) -0.0059(8) -0.0120(8)
C42 0.0239(10) 0.0387(11) 0.0248(11) -0.0032(8) -0.0027(8) -0.0158(9)
C43 0.0304(12) 0.0582(14) 0.0290(12) 0.0004(10) -0.0116(9) -0.0226(11)
C44 0.0244(11) 0.0460(13) 0.0388(13) 0.0131(10) -0.0144(10) -0.0142(10)
C45 0.0278(11) 0.0273(11) 0.0464(14) 0.0007(9) -0.0099(10) -0.0056(9)
C46 0.0285(11) 0.0250(10) 0.0327(11) -0.0007(8) -0.0121(9) -0.0083(8)
C47 0.0230(10) 0.0233(9) 0.0237(10) 0.0021(7) -0.0082(8) -0.0082(8)
C48 0.0301(11) 0.0270(10) 0.0324(12) -0.0008(8) -0.0062(9) -0.0130(9)
C49 0.0407(13) 0.0260(11) 0.0366(13) -0.0040(9) -0.0118(10) -0.0102(9)
C50 0.0387(13) 0.0299(11) 0.0308(12) -0.0056(9) -0.0057(10) 0.0007(9)
C51 0.0258(11) 0.0329(11) 0.0378(13) 0.0030(9) -0.0014(9) -0.0047(9)
C52 0.0253(10) 0.0243(10) 0.0339(12) 0.0023(8) -0.0077(9) -0.0084(8)
C53 0.0292(10) 0.0238(9) 0.0280(11) -0.0007(8) -0.0113(9) -0.0136(8)
C54 0.0367(12) 0.0303(11) 0.0291(12) 0.0010(8) -0.0080(10) -0.0097(9)
C55 0.0549(15) 0.0405(13) 0.0295(12) -0.0012(10) -0.0015(11) -0.0215(12)
C56 0.0697(18) 0.0378(12) 0.0314(13) 0.0124(10) -0.0254(13) -0.0290(12)
C57 0.0460(14) 0.0400(13) 0.0473(15) 0.0123(10) -0.0294(12) -0.0183(11)
C58 0.0302(11) 0.0368(12) 0.0363(12) 0.0051(9) -0.0144(10) -0.0139(9)
C59 0.0173(9) 0.0217(9) 0.0309(11) -0.0038(8) -0.0049(8) -0.0057(7)
C60 0.0355(12) 0.0286(11) 0.0403(13) 0.0025(9) -0.0196(10) -0.0121(9)
C61 0.0408(13) 0.0325(12) 0.0571(16) -0.0048(10) -0.0276(12) -0.0135(10)
C62 0.0231(10) 0.0225(10) 0.0622(16) -0.0082(10) -0.0081(10) -0.0088(8)
C63 0.0308(11) 0.0229(10) 0.0364(12) -0.0050(8) 0.0035(9) -0.0094(9)
C64 0.0307(11) 0.0265(10) 0.0265(11) -0.0049(8) -0.0044(9) -0.0114(8)

loop_
_atom_type_symbol
_atom_type_description
_atom_type_scat_dispersion_real
_atom_type_scat_dispersion_imag
_atom_type_scat_source
C C 0.0033 0.0016 'International Tables Vol C Tables 4.2.6.8 and 6.1.1.4'
H H 0.0000 0.0000 'International Tables Vol C Tables 4.2.6.8 and 6.1.1.4'
B B 0.0013 0.0007 'International Tables Vol C Tables 4.2.6.8 and 6.1.1.4'
P P 0.1023 0.0942 'International Tables Vol C Tables 4.2.6.8 and 6.1.1.4'
S S 0.1246 0.1234 'International Tables Vol C Tables 4.2.6.8 and 6.1.1.4'
Ni Ni 0.3393 1.1124 'International Tables Vol C Tables 4.2.6.8 and 6.1.1.4'
O O 0.0106 0.0060 'International Tables Vol C Tables 4.2.6.8 and 6.1.1.4'

loop_
_geom_angle_atom_site_label_1
_geom_angle_atom_site_label_2
_geom_angle_atom_site_label_3
_geom_angle
P1 Ni P2 84.71(2)
P1 Ni P3 162.86(2)
P1 Ni S 90.27(2)
P2 Ni P3 85.04(2)
P2 Ni S 165.92(2)
P3 Ni S 102.72(2)
Ni P1 C1 109.74(7)
Ni P1 C7 118.32(7)
Ni P1 C13 109.43(7)
C1 P1 C7 108.14(10)
C1 P1 C13 105.18(10)
C7 P1 C13 105.19(10)
Ni P2 C14 112.05(7)
Ni P2 C15 108.79(7)
Ni P2 C21 112.04(7)
C14 P2 C15 104.52(9)
C14 P2 C21 113.88(10)
C15 P2 C21 104.89(9)
Ni P3 C22 108.87(7)
Ni P3 C23 120.45(7)
Ni P3 C29 110.94(6)
C22 P3 C23 102.52(9)
C22 P3 C29 104.84(9)
C23 P3 C29 107.87(9)
P1 C1 C2 119.63(18)
P1 C1 C6 121.40(16)
C2 C1 C6 119.0(2)
C1 C2 H2 120.0
C1 C2 C3 120.0(3)
H2 C2 C3 120.0
C2 C3 H3 119.7
C2 C3 C4 120.5(3)
H3 C3 C4 119.7
C3 C4 H4 120.4
C3 C4 C5 119.1(2)
H4 C4 C5 120.4
C4 C5 H5 119.8
C4 C5 C6 120.5(2)
H5 C5 C6 119.8
C1 C6 C5 120.8(2)
C1 C6 H6 119.6
C5 C6 H6 119.6
P1 C7 C8 122.22(18)
P1 C7 C12 118.47(16)
C8 C7 C12 119.3(2)
C7 C8 H8 120.2
C7 C8 C9 119.6(2)
H8 C8 C9 120.2
C8 C9 H9 119.7
C8 C9 C10 120.6(2)
H9 C9 C10 119.7
C9 C10 H10 119.8
C9 C10 C11 120.4(2)
H10 C10 C11 119.8
C10 C11 H11 120.1
C10 C11 C12 119.7(2)
H11 C11 C12 120.1
C7 C12 C11 120.4(2)
C7 C12 H12 119.8
C11 C12 H12 119.8
P1 C13 H13A 110.2
P1 C13 H13B 110.2
P1 C13 C14 107.66(13)
H13A C13 H13B 108.5
H13A C13 C14 110.2
H13B C13 C14 110.2
P2 C14 C13 104.40(13)
P2 C14 H14A 110.9
P2 C14 H14B 110.9
C13 C14 H14A 110.9
C13 C14 H14B 110.9
H14A C14 H14B 108.9
P2 C15 C16 120.12(16)
P2 C15 C20 120.30(16)
C16 C15 C20 119.5(2)
C15 C16 H16 119.8
C15 C16 C17 120.4(2)
H16 C16 C17 119.8
C16 C17 H17 120.2
C16 C17 C18 119.7(3)
H17 C17 C18 120.2
C17 C18 H18 119.5
C17 C18 C19 120.9(2)
H18 C18 C19 119.5
C18 C19 H19 120.1
C18 C19 C20 119.7(3)
H19 C19 C20 120.1
C15 C20 C19 119.7(2)
C15 C20 H20 120.2
C19 C20 H20 120.2
P2 C21 H21A 110.9
P2 C21 H21B 110.9
P2 C21 C22 104.48(13)
H21A C21 H21B 108.9
H21A C21 C22 110.9
H21B C21 C22 110.9
P3 C22 C21 109.02(13)
P3 C22 H22A 109.9
P3 C22 H22B 109.9
C21 C22 H22A 109.9
C21 C22 H22B 109.9
H22A C22 H22B 108.3
P3 C23 C24 118.27(17)
P3 C23 C28 123.60(16)
C24 C23 C28 118.11(19)
C23 C24 H24 119.6
C23 C24 C25 120.7(2)
H24 C24 C25 119.6
C24 C25 H25 119.9
C24 C25 C26 120.3(2)
H25 C25 C26 119.9
C25 C26 H26 120.0
C25 C26 C27 120.0(2)
H26 C26 C27 120.0
C26 C27 H27 119.9
C26 C27 C28 120.1(2)
H27 C27 C28 119.9
C23 C28 C27 120.7(2)
C23 C28 H28 119.7
C27 C28 H28 119.7
P3 C29 C30 120.96(15)
P3 C29 C34 119.95(15)
C30 C29 C34 119.04(18)
C29 C30 H30 119.9
C29 C30 C31 120.3(2)
H30 C30 C31 119.9
C30 C31 H31 120.0
C30 C31 C32 120.0(2)
H31 C31 C32 120.0
C31 C32 H32 119.9
C31 C32 C33 120.3(2)
H32 C32 C33 119.9
C32 C33 H33 119.9
C32 C33 C34 120.1(2)
H33 C33 C34 119.9
C29 C34 C33 120.3(2)
C29 C34 H34 119.8
C33 C34 H34 119.8
Ni S C35 117.08(7)
S C35 H35A 108.8
S C35 C36 108.83(14)
S C35 C40 111.15(15)
H35A C35 C36 108.8
H35A C35 C40 108.8
C36 C35 C40 110.47(18)
C35 C36 H36A 109.2
C35 C36 H36B 109.2
C35 C36 C37 111.90(18)
H36A C36 H36B 107.9
H36A C36 C37 109.2
H36B C36 C37 109.2
C36 C37 H37A 109.5
C36 C37 H37B 109.5
C36 C37 C38 110.9(2)
H37A C37 H37B 108.1
H37A C37 C38 109.5
H37B C37 C38 109.5
C37 C38 H38A 109.5
C37 C38 H38B 109.5
C37 C38 C39 110.62(19)
H38A C38 H38B 108.1
H38A C38 C39 109.5
H38B C38 C39 109.5
C38 C39 H39A 109.1
C38 C39 H39B 109.1
C38 C39 C40 112.36(19)
H39A C39 H39B 107.9
H39A C39 C40 109.1
H39B C39 C40 109.1
C35 C40 C39 111.21(19)
C35 C40 H40A 109.4
C35 C40 H40B 109.4
C39 C40 H40A 109.4
C39 C40 H40B 109.4
H40A C40 H40B 108.0
C41 B C47 111.39(16)
C41 B C53 112.57(16)
C41 B C59 106.66(15)
C47 B C53 106.48(15)
C47 B C59 109.87(16)
C53 B C59 109.89(16)
B C41 C42 125.45(17)
B C41 C46 119.88(17)
C42 C41 C46 114.60(17)
C41 C42 H42 118.6
C41 C42 C43 122.9(2)
H42 C42 C43 118.6
C42 C43 H43 119.8
C42 C43 C44 120.4(2)
H43 C43 C44 119.8
C43 C44 H44 120.7
C43 C44 C45 118.7(2)
H44 C44 C45 120.7
C44 C45 H45 119.7
C44 C45 C46 120.5(2)
H45 C45 C46 119.7
C41 C46 C45 122.9(2)
C41 C46 H46 118.5
C45 C46 H46 118.5
B C47 C48 120.97(17)
B C47 C52 124.05(17)
C48 C47 C52 114.92(18)
C47 C48 H48 118.4
C47 C48 C49 123.1(2)
H48 C48 C49 118.4
C48 C49 H49 120.0
C48 C49 C50 120.0(2)
H49 C49 C50 120.0
C49 C50 H50 120.6
C49 C50 C51 118.9(2)
H50 C50 C51 120.6
C50 C51 H51 119.8
C50 C51 C52 120.5(2)
H51 C51 C52 119.8
C47 C52 C51 122.53(19)
C47 C52 H52 118.7
C51 C52 H52 118.7
B C53 C54 125.63(17)
B C53 C58 119.66(18)
C54 C53 C58 114.65(18)
C53 C54 H54 118.7
C53 C54 C55 122.6(2)
H54 C54 C55 118.7
C54 C55 H55 119.8
C54 C55 C56 120.4(2)
H55 C55 C56 119.8
C55 C56 H56 120.7
C55 C56 C57 118.7(2)
H56 C56 C57 120.7
C56 C57 H57 119.8
C56 C57 C58 120.5(2)
H57 C57 C58 119.8
C53 C58 C57 123.2(2)
C53 C58 H58 118.4
C57 C58 H58 118.4
B C59 C60 125.43(17)
B C59 C64 119.55(17)
C60 C59 C64 114.99(18)
C59 C60 H60 118.7
C59 C60 C61 122.7(2)
H60 C60 C61 118.7
C60 C61 H61 119.8
C60 C61 C62 120.3(2)
H61 C61 C62 119.8
C61 C62 H62 120.5
C61 C62 C63 119.0(2)
H62 C62 C63 120.5
C62 C63 H63 120.1
C62 C63 C64 119.8(2)
H63 C63 C64 120.1
C59 C64 C63 123.2(2)
C59 C64 H64 118.4
C63 C64 H64 118.4

loop_
_geom_bond_atom_site_label_1
_geom_bond_atom_site_label_2
_geom_bond_distance
Ni P1 2.1934(5)
Ni P2 2.1284(5)
Ni P3 2.1990(5)
Ni S 2.1663(6)
P1 C1 1.816(2)
P1 C7 1.810(2)
P1 C13 1.841(2)
P2 C14 1.8214(19)
P2 C15 1.8130(19)
P2 C21 1.816(2)
P3 C22 1.8390(19)
P3 C23 1.809(2)
P3 C29 1.8193(19)
C1 C2 1.378(3)
C1 C6 1.369(3)
C2 H2 0.950
C2 C3 1.376(4)
C3 H3 0.950
C3 C4 1.386(4)
C4 H4 0.950
C4 C5 1.353(4)
C5 H5 0.950
C5 C6 1.383(3)
C6 H6 0.950
C7 C8 1.383(3)
C7 C12 1.387(3)
C8 H8 0.950
C8 C9 1.387(4)
C9 H9 0.950
C9 C10 1.362(4)
C10 H10 0.950
C10 C11 1.374(4)
C11 H11 0.950
C11 C12 1.380(3)
C12 H12 0.950
C13 H13A 0.990
C13 H13B 0.990
C13 C14 1.524(3)
C14 H14A 0.990
C14 H14B 0.990
C15 C16 1.387(3)
C15 C20 1.385(3)
C16 H16 0.950
C16 C17 1.376(3)
C17 H17 0.950
C17 C18 1.369(4)
C18 H18 0.950
C18 C19 1.375(4)
C19 H19 0.950
C19 C20 1.389(3)
C20 H20 0.950
C21 H21A 0.990
C21 H21B 0.990
C21 C22 1.521(3)
C22 H22A 0.990
C22 H22B 0.990
C23 C24 1.391(3)
C23 C28 1.371(3)
C24 H24 0.950
C24 C25 1.375(3)
C25 H25 0.950
C25 C26 1.362(4)
C26 H26 0.950
C26 C27 1.360(3)
C27 H27 0.950
C27 C28 1.390(3)
C28 H28 0.950
C29 C30 1.387(3)
C29 C34 1.384(3)
C30 H30 0.950
C30 C31 1.384(3)
C31 H31 0.950
C31 C32 1.380(3)
C32 H32 0.950
C32 C33 1.364(4)
C33 H33 0.950
C33 C34 1.388(3)
C34 H34 0.950
S C35 1.834(2)
C35 H35A 1.000
C35 C36 1.519(3)
C35 C40 1.527(3)
C36 H36A 0.990
C36 H36B 0.990
C36 C37 1.526(3)
C37 H37A 0.990
C37 H37B 0.990
C37 C38 1.512(3)
C38 H38A 0.990
C38 H38B 0.990
C38 C39 1.519(3)
C39 H39A 0.990
C39 H39B 0.990
C39 C40 1.527(3)
C40 H40A 0.990
C40 H40B 0.990
B C41 1.650(3)
B C47 1.648(3)
B C53 1.646(3)
B C59 1.643(3)
C41 C42 1.396(3)
C41 C46 1.403(3)
C42 H42 0.950
C42 C43 1.395(3)
C43 H43 0.950
C43 C44 1.374(3)
C44 H44 0.950
C44 C45 1.376(3)
C45 H45 0.950
C45 C46 1.387(3)
C46 H46 0.950
C47 C48 1.403(3)
C47 C52 1.398(3)
C48 H48 0.950
C48 C49 1.386(3)
C49 H49 0.950
C49 C50 1.381(3)
C50 H50 0.950
C50 C51 1.378(3)
C51 H51 0.950
C51 C52 1.392(3)
C52 H52 0.950
C53 C54 1.392(3)
C53 C58 1.400(3)
C54 H54 0.950
C54 C55 1.396(3)
C55 H55 0.950
C55 C56 1.374(3)
C56 H56 0.950
C56 C57 1.369(4)
C57 H57 0.950
C57 C58 1.381(3)
C58 H58 0.950
C59 C60 1.387(3)
C59 C64 1.407(3)
C60 H60 0.950
C60 C61 1.398(3)
C61 H61 0.950
C61 C62 1.376(3)
C62 H62 0.950
C62 C63 1.382(3)
C63 H63 0.950
C63 C64 1.385(3)
C64 H64 0.950

loop_
_geom_torsion_atom_site_label_1
_geom_torsion_atom_site_label_2
_geom_torsion_atom_site_label_3
_geom_torsion_atom_site_label_4
_geom_torsion
Ni P1 C1 C2 43.5(2)
Ni P1 C1 C6 -137.46(18)
C7 P1 C1 C2 -86.9(2)
C7 P1 C1 C6 92.1(2)
C13 P1 C1 C2 161.1(2)
C13 P1 C1 C6 -19.8(2)
P1 C1 C2 C3 -179.5(3)
C6 C1 C2 C3 1.4(5)
C1 C2 C3 C4 1.3(6)
C2 C3 C4 C5 -3.9(6)
C3 C4 C5 C6 3.7(5)
P1 C1 C6 C5 179.4(2)
C2 C1 C6 C5 -1.6(4)
C4 C5 C6 C1 -1.0(4)
Ni P1 C7 C8 -111.82(17)
Ni P1 C7 C12 67.18(18)
C1 P1 C7 C8 13.7(2)
C1 P1 C7 C12 -167.34(17)
C13 P1 C7 C8 125.64(18)
C13 P1 C7 C12 -55.36(19)
P1 C7 C8 C9 179.33(18)
C12 C7 C8 C9 0.3(3)
C7 C8 C9 C10 0.7(4)
C8 C9 C10 C11 -0.5(4)
C9 C10 C11 C12 -0.8(4)
C10 C11 C12 C7 1.9(4)
P1 C7 C12 C11 179.32(19)
C8 C7 C12 C11 -1.6(3)
Ni P1 C13 C14 36.54(15)
C1 P1 C13 C14 -81.28(15)
C7 P1 C13 C14 164.64(13)
P1 C13 C14 P2 -48.05(15)
Ni P2 C14 C13 44.11(14)
C15 P2 C14 C13 -73.53(14)
C21 P2 C14 C13 172.59(12)
Ni P2 C15 C16 -179.60(15)
Ni P2 C15 C20 2.65(18)
C14 P2 C15 C16 -59.75(18)
C14 P2 C15 C20 122.49(17)
C21 P2 C15 C16 60.36(18)
C21 P2 C15 C20 -117.40(18)
P2 C15 C16 C17 -176.54(18)
C20 C15 C16 C17 1.2(3)
C15 C16 C17 C18 0.0(4)
C16 C17 C18 C19 -1.1(4)
C17 C18 C19 C20 0.9(4)
P2 C15 C20 C19 176.35(18)
C16 C15 C20 C19 -1.4(3)
C18 C19 C20 C15 0.4(4)
Ni P2 C21 C22 -43.77(14)
C14 P2 C21 C22 -172.24(12)
C15 P2 C21 C22 74.09(14)
P2 C21 C22 P3 46.80(15)
Ni P3 C22 C21 -34.24(15)
C23 P3 C22 C21 -162.89(14)
C29 P3 C22 C21 84.53(15)
Ni P3 C23 C24 -63.1(2)
Ni P3 C23 C28 118.76(17)
C22 P3 C23 C24 57.8(2)
C22 P3 C23 C28 -120.25(19)
C29 P3 C23 C24 168.16(18)
C29 P3 C23 C28 -9.9(2)
P3 C23 C24 C25 -179.7(2)
C28 C23 C24 C25 -1.5(4)
C23 C24 C25 C26 -0.1(5)
C24 C25 C26 C27 1.4(4)
C25 C26 C27 C28 -1.0(4)
P3 C23 C28 C27 179.98(17)
C24 C23 C28 C27 1.9(3)
C26 C27 C28 C23 -0.6(3)
Ni P3 C29 C30 152.81(14)
Ni P3 C29 C34 -24.34(17)
C22 P3 C29 C30 35.44(18)
C22 P3 C29 C34 -141.70(16)
C23 P3 C29 C30 -73.28(18)
C23 P3 C29 C34 109.57(17)
P3 C29 C30 C31 -177.27(16)
C34 C29 C30 C31 -0.1(3)
C29 C30 C31 C32 -0.6(3)
C30 C31 C32 C33 0.2(3)
C31 C32 C33 C34 0.8(4)
P3 C29 C34 C33 178.32(16)
C30 C29 C34 C33 1.1(3)
C32 C33 C34 C29 -1.5(3)
Ni S C35 C36 -116.55(14)
Ni S C35 C40 121.57(14)
S C35 C36 C37 -178.03(17)
C40 C35 C36 C37 -55.7(3)
C35 C36 C37 C38 57.0(3)
C36 C37 C38 C39 -55.7(3)
C37 C38 C39 C40 55.2(3)
C38 C39 C40 C35 -54.5(3)
S C35 C40 C39 174.91(15)
C36 C35 C40 C39 54.0(2)
C47 B C41 C42 -4.8(3)
C47 B C41 C46 171.91(16)
C53 B C41 C42 114.7(2)
C53 B C41 C46 -68.6(2)
C59 B C41 C42 -124.71(19)
C59 B C41 C46 52.0(2)
B C41 C42 C43 177.00(18)
C46 C41 C42 C43 0.1(3)
C41 C42 C43 C44 1.1(3)
C42 C43 C44 C45 -0.8(3)
C43 C44 C45 C46 -0.7(3)
C44 C45 C46 C41 2.0(3)
B C41 C46 C45 -178.69(18)
C42 C41 C46 C45 -1.6(3)
C41 B C47 C48 59.4(2)
C41 B C47 C52 -123.63(19)
C53 B C47 C48 -63.6(2)
C53 B C47 C52 113.30(19)
C59 B C47 C48 177.40(17)
C59 B C47 C52 -5.7(2)
B C47 C48 C49 180.00(18)
C52 C47 C48 C49 2.8(3)
C47 C48 C49 C50 -1.3(3)
C48 C49 C50 C51 -1.4(3)
C49 C50 C51 C52 2.6(3)
C50 C51 C52 C47 -1.0(3)
B C47 C52 C51 -178.76(18)
C48 C47 C52 C51 -1.7(3)
C41 B C53 C54 21.8(3)
C41 B C53 C58 -161.15(18)
C47 B C53 C54 144.09(19)
C47 B C53 C58 -38.8(2)
C59 B C53 C54 -97.0(2)
C59 B C53 C58 80.1(2)
B C53 C54 C55 176.2(2)
C58 C53 C54 C55 -1.0(3)
C53 C54 C55 C56 -0.2(4)
C54 C55 C56 C57 0.9(4)
C55 C56 C57 C58 -0.2(4)
C56 C57 C58 C53 -1.1(4)
B C53 C58 C57 -175.7(2)
C54 C53 C58 C57 1.7(3)
C41 B C59 C60 -129.7(2)
C41 B C59 C64 52.6(2)
C47 B C59 C60 109.5(2)
C47 B C59 C64 -68.3(2)
C53 B C59 C60 -7.4(3)
C53 B C59 C64 174.86(16)
B C59 C60 C61 -176.1(2)
C64 C59 C60 C61 1.8(3)
C59 C60 C61 C62 0.5(3)
C60 C61 C62 C63 -2.1(3)
C61 C62 C63 C64 1.3(3)
C62 C63 C64 C59 1.1(3)
B C59 C64 C63 175.38(18)
C60 C59 C64 C63 -2.6(3)
